data_2235851
loop_
_publ_author_name
'Fun, Hoong-Kun'
'Chia, Tze Shyang'
'Abdel-Aziz, Hatem A.'

_publ_section_title
;
 2-Anilino-4-(1,3-benzothiazol-2-yl)-5-(4-chlorobenzoyl)thiophene-3-carbonitrile
;
_journal_coeditor_code HB6899
_journal_issue 8
_journal_name_full 'Acta Crystallographica Section E'
_journal_page_first o2529
_journal_paper_doi 10.1107/S1600536812032588
_journal_volume 68
_journal_year 2012
_chemical_formula_iupac 'C25 H14 Cl N3 O S2'
_chemical_formula_moiety 'C25 H14 Cl N3 O S2'
_chemical_formula_sum 'C25 H14 Cl N3 O S2'
_chemical_formula_weight 471.96
_chemical_name_systematic
;
2-Anilino-4-(1,3-benzothiazol-2-yl)-5-(4-chlorobenzoyl)thiophene-3-carbonitrile
;
_space_group_IT_number 2
_symmetry_cell_setting triclinic
_symmetry_space_group_name_Hall '-P 1'
_symmetry_space_group_name_H-M 'P -1'
_atom_sites_solution_hydrogens geom
_atom_sites_solution_primary direct
_atom_sites_solution_secondary difmap
_audit_creation_method SHELXL97
_cell_angle_alpha 91.5190(10)
_cell_angle_beta 97.5770(10)
_cell_angle_gamma 107.7910(10)
_cell_formula_units_Z 2
_cell_length_a 6.9469(2)
_cell_length_b 7.6722(3)
_cell_length_c 20.9874(7)
_cell_measurement_reflns_used 9847
_cell_measurement_temperature 100.0(10)
_cell_measurement_theta_max 32.60
_cell_measurement_theta_min 2.94
_cell_volume 1053.15(6)
_computing_cell_refinement 'SAINT (Bruker, 2009)'
_computing_data_collection 'APEX2 (Bruker, 2009)'
_computing_data_reduction 'SAINT (Bruker, 2009)'
_computing_molecular_graphics 'SHELXTL (Sheldrick, 2008)'
_computing_publication_material
;
SHELXTL (Sheldrick, 2008) and PLATON (Spek, 2009)
;
_computing_structure_refinement 'SHELXTL (Sheldrick, 2008)'
_computing_structure_solution 'SHELXTL (Sheldrick, 2008)'
_diffrn_ambient_temperature 100
_diffrn_measured_fraction_theta_full 0.990
_diffrn_measured_fraction_theta_max 0.990
_diffrn_measurement_device_type 'Bruker APEX DUO CCD'
_diffrn_measurement_method '\f and \w'
_diffrn_radiation_monochromator graphite
_diffrn_radiation_source 'fine-focus sealed tube'
_diffrn_radiation_type MoK\a
_diffrn_radiation_wavelength 0.71073
_diffrn_reflns_av_R_equivalents 0.0199
_diffrn_reflns_av_sigmaI/netI 0.0193
_diffrn_reflns_limit_h_max 10
_diffrn_reflns_limit_h_min -10
_diffrn_reflns_limit_k_max 10
_diffrn_reflns_limit_k_min -11
_diffrn_reflns_limit_l_max 31
_diffrn_reflns_limit_l_min -30
_diffrn_reflns_number 27413
_diffrn_reflns_theta_full 32.63
_diffrn_reflns_theta_max 32.63
_diffrn_reflns_theta_min 1.96
_diffrn_standards_number 0
_exptl_absorpt_coefficient_mu 0.404
_exptl_absorpt_correction_T_max 0.9286
_exptl_absorpt_correction_T_min 0.8835
_exptl_absorpt_correction_type multi-scan
_exptl_absorpt_process_details '(SADABS; Bruker, 2009)'
_exptl_crystal_colour colourless
_exptl_crystal_density_diffrn 1.488
_exptl_crystal_density_method 'not measured'
_exptl_crystal_description block
_exptl_crystal_F_000 484
_exptl_crystal_size_max 0.31
_exptl_crystal_size_mid 0.27
_exptl_crystal_size_min 0.19
_refine_diff_density_max 0.476
_refine_diff_density_min -0.201
_refine_ls_extinction_method none
_refine_ls_goodness_of_fit_ref 1.043
_refine_ls_hydrogen_treatment mixed
_refine_ls_matrix_type full
_refine_ls_number_parameters 293
_refine_ls_number_reflns 7637
_refine_ls_number_restraints 0
_refine_ls_restrained_S_all 1.043
_refine_ls_R_factor_all 0.0342
_refine_ls_R_factor_gt 0.0292
_refine_ls_shift/su_max 0.001
_refine_ls_shift/su_mean 0.000
_refine_ls_structure_factor_coef Fsqd
_refine_ls_weighting_details 'calc w = 1/[\s^2^(Fo^2^)+(0.0429P)^2^+0.3666P] where P=(Fo^2^+2Fc^2^)/3'
_refine_ls_weighting_scheme calc
_refine_ls_wR_factor_gt 0.0794
_refine_ls_wR_factor_ref 0.0832
_reflns_number_gt 6820
_reflns_number_total 7637
_reflns_threshold_expression I>2\s(I)
_cod_data_source_file hb6899.cif
_cod_data_source_block I
_cod_database_code 2235851
_cod_database_fobs_code 2235851

loop_
_symmetry_equiv_pos_as_xyz
'x, y, z'
'-x, -y, -z'

loop_
_atom_site_type_symbol
_atom_site_label
_atom_site_fract_x
_atom_site_fract_y
_atom_site_fract_z
_atom_site_U_iso_or_equiv
_atom_site_adp_type
_atom_site_calc_flag
_atom_site_refinement_flags
_atom_site_occupancy
_atom_site_symmetry_multiplicity
Cl Cl1 0.67827(5) 0.27031(5) 0.480308(13) 0.03159(7) Uani d . 1 1
S S1 0.70001(3) 0.52966(3) 0.221308(11) 0.01676(5) Uani d . 1 1
S S2 -0.06551(3) 0.19907(3) 0.123999(10) 0.01383(5) Uani d . 1 1
O O1 -0.14999(11) 0.16428(11) 0.25836(4) 0.02145(15) Uani d . 1 1
N N1 0.43041(12) 0.61590(11) 0.27982(4) 0.01415(13) Uani d . 1 1
N N2 0.56707(13) 0.64723(13) 0.05915(4) 0.01993(16) Uani d . 1 1
N N3 0.07913(11) 0.30630(11) 0.01040(4) 0.01366(13) Uani d . 1 1
C C1 0.61873(14) 0.69007(13) 0.31835(4) 0.01479(15) Uani d . 1 1
C C2 0.64997(16) 0.78959(14) 0.37781(5) 0.01997(18) Uani d . 1 1
H H2A 0.5390 0.8118 0.3949 0.024 Uiso calc R 1 1
C C3 0.84704(17) 0.85469(15) 0.41095(5) 0.0243(2) Uani d . 1 1
H H3A 0.8711 0.9229 0.4512 0.029 Uiso calc R 1 1
C C4 1.01158(16) 0.82196(16) 0.38628(5) 0.0242(2) Uani d . 1 1
H H4A 1.1449 0.8690 0.4101 0.029 Uiso calc R 1 1
C C5 0.98442(15) 0.72275(15) 0.32796(5) 0.02089(18) Uani d . 1 1
H H5A 1.0961 0.7000 0.3115 0.025 Uiso calc R 1 1
C C6 0.78522(14) 0.65718(13) 0.29421(4) 0.01608(16) Uani d . 1 1
C C7 0.45180(13) 0.52813(12) 0.22864(4) 0.01309(14) Uani d . 1 1
C C8 0.28097(13) 0.41925(12) 0.18064(4) 0.01252(14) Uani d . 1 1
C C9 0.28442(13) 0.42981(12) 0.11329(4) 0.01245(14) Uani d . 1 1
C C10 0.10676(13) 0.31548(12) 0.07552(4) 0.01227(14) Uani d . 1 1
C C11 0.10148(13) 0.29707(13) 0.19427(4) 0.01379(15) Uani d . 1 1
C C12 0.03336(14) 0.23023(13) 0.25535(4) 0.01508(15) Uani d . 1 1
C C13 0.19182(14) 0.23782(13) 0.31168(4) 0.01467(15) Uani d . 1 1
C C14 0.16736(15) 0.29368(14) 0.37321(4) 0.01761(16) Uani d . 1 1
H H14A 0.0484 0.3248 0.3793 0.021 Uiso calc R 1 1
C C15 0.31665(16) 0.30384(15) 0.42550(5) 0.02027(18) Uani d . 1 1
H H15A 0.3021 0.3438 0.4673 0.024 Uiso calc R 1 1
C C16 0.48753(15) 0.25455(15) 0.41560(5) 0.01946(17) Uani d . 1 1
C C17 0.51304(15) 0.19385(14) 0.35523(5) 0.01772(16) Uani d . 1 1
H H17A 0.6296 0.1583 0.3496 0.021 Uiso calc R 1 1
C C18 0.36368(14) 0.18651(13) 0.30334(4) 0.01565(16) Uani d . 1 1
H H18A 0.3786 0.1461 0.2616 0.019 Uiso calc R 1 1
C C19 -0.08240(13) 0.19674(12) -0.03545(4) 0.01251(14) Uani d . 1 1
C C20 -0.07628(14) 0.24323(13) -0.09960(4) 0.01489(15) Uani d . 1 1
H H20A 0.0331 0.3427 -0.1098 0.018 Uiso calc R 1 1
C C21 -0.22951(14) 0.14427(14) -0.14810(4) 0.01668(16) Uani d . 1 1
H H21A -0.2250 0.1767 -0.1914 0.020 Uiso calc R 1 1
C C22 -0.39039(14) -0.00277(14) -0.13365(4) 0.01648(16) Uani d . 1 1
H H22A -0.4972 -0.0688 -0.1666 0.020 Uiso calc R 1 1
C C23 -0.39207(13) -0.05112(13) -0.07028(4) 0.01541(15) Uani d . 1 1
H H23A -0.4994 -0.1529 -0.0604 0.018 Uiso calc R 1 1
C C24 -0.23932(13) 0.04676(13) -0.02097(4) 0.01373(15) Uani d . 1 1
H H24A -0.2421 0.0117 0.0221 0.016 Uiso calc R 1 1
C C25 0.44274(13) 0.55158(13) 0.08486(4) 0.01426(15) Uani d . 1 1
H H1N3 0.190(2) 0.358(2) -0.0051(7) 0.026(4) Uiso d . 1 1

loop_
_atom_site_aniso_label
_atom_site_aniso_U_11
_atom_site_aniso_U_22
_atom_site_aniso_U_33
_atom_site_aniso_U_12
_atom_site_aniso_U_13
_atom_site_aniso_U_23
Cl1 0.03233(14) 0.04596(18) 0.01750(11) 0.01807(12) -0.00611(9) -0.00167(10)
S1 0.01263(9) 0.02322(12) 0.01481(10) 0.00628(8) 0.00207(7) -0.00076(8)
S2 0.01115(9) 0.01691(10) 0.01187(9) 0.00199(7) 0.00189(7) 0.00100(7)
O1 0.0153(3) 0.0294(4) 0.0191(3) 0.0047(3) 0.0057(2) 0.0047(3)
N1 0.0140(3) 0.0143(3) 0.0133(3) 0.0035(3) 0.0015(2) 0.0005(3)
N2 0.0184(4) 0.0218(4) 0.0171(4) 0.0019(3) 0.0045(3) 0.0006(3)
N3 0.0124(3) 0.0159(3) 0.0111(3) 0.0022(3) 0.0018(2) 0.0010(2)
C1 0.0157(4) 0.0142(4) 0.0129(3) 0.0029(3) 0.0007(3) 0.0008(3)
C2 0.0236(4) 0.0189(4) 0.0148(4) 0.0040(3) 0.0007(3) -0.0020(3)
C3 0.0286(5) 0.0213(5) 0.0166(4) 0.0014(4) -0.0036(4) -0.0019(3)
C4 0.0203(4) 0.0236(5) 0.0212(4) -0.0007(4) -0.0063(3) 0.0037(4)
C5 0.0142(4) 0.0236(5) 0.0216(4) 0.0023(3) -0.0012(3) 0.0052(4)
C6 0.0145(4) 0.0175(4) 0.0145(4) 0.0032(3) 0.0003(3) 0.0023(3)
C7 0.0115(3) 0.0148(4) 0.0127(3) 0.0037(3) 0.0018(3) 0.0011(3)
C8 0.0119(3) 0.0135(4) 0.0121(3) 0.0040(3) 0.0018(3) 0.0001(3)
C9 0.0121(3) 0.0132(4) 0.0118(3) 0.0034(3) 0.0021(3) 0.0003(3)
C10 0.0119(3) 0.0132(4) 0.0121(3) 0.0043(3) 0.0022(3) 0.0013(3)
C11 0.0126(3) 0.0165(4) 0.0116(3) 0.0037(3) 0.0019(3) 0.0010(3)
C12 0.0161(4) 0.0168(4) 0.0128(3) 0.0051(3) 0.0038(3) 0.0014(3)
C13 0.0167(4) 0.0157(4) 0.0117(3) 0.0044(3) 0.0035(3) 0.0021(3)
C14 0.0201(4) 0.0205(4) 0.0139(4) 0.0075(3) 0.0056(3) 0.0017(3)
C15 0.0257(4) 0.0237(5) 0.0122(4) 0.0085(4) 0.0036(3) 0.0001(3)
C16 0.0219(4) 0.0226(5) 0.0132(4) 0.0072(4) -0.0004(3) 0.0018(3)
C17 0.0189(4) 0.0199(4) 0.0156(4) 0.0074(3) 0.0029(3) 0.0028(3)
C18 0.0180(4) 0.0171(4) 0.0126(3) 0.0059(3) 0.0037(3) 0.0019(3)
C19 0.0119(3) 0.0140(4) 0.0120(3) 0.0051(3) 0.0009(3) 0.0000(3)
C20 0.0162(4) 0.0162(4) 0.0127(3) 0.0057(3) 0.0020(3) 0.0016(3)
C21 0.0185(4) 0.0200(4) 0.0123(3) 0.0078(3) 0.0006(3) 0.0002(3)
C22 0.0144(4) 0.0200(4) 0.0148(4) 0.0066(3) -0.0005(3) -0.0037(3)
C23 0.0126(3) 0.0167(4) 0.0167(4) 0.0048(3) 0.0018(3) -0.0021(3)
C24 0.0128(3) 0.0153(4) 0.0135(3) 0.0048(3) 0.0025(3) 0.0004(3)
C25 0.0144(3) 0.0155(4) 0.0122(3) 0.0042(3) 0.0012(3) -0.0013(3)

loop_
_atom_type_symbol
_atom_type_description
_atom_type_scat_dispersion_real
_atom_type_scat_dispersion_imag
_atom_type_scat_source
C C 0.0033 0.0016 'International Tables Vol C Tables 4.2.6.8 and 6.1.1.4'
H H 0.0000 0.0000 'International Tables Vol C Tables 4.2.6.8 and 6.1.1.4'
N N 0.0061 0.0033 'International Tables Vol C Tables 4.2.6.8 and 6.1.1.4'
O O 0.0106 0.0060 'International Tables Vol C Tables 4.2.6.8 and 6.1.1.4'
S S 0.1246 0.1234 'International Tables Vol C Tables 4.2.6.8 and 6.1.1.4'
Cl Cl 0.1484 0.1585 'International Tables Vol C Tables 4.2.6.8 and 6.1.1.4'

loop_
_geom_angle_atom_site_label_1
_geom_angle_atom_site_label_2
_geom_angle_atom_site_label_3
_geom_angle
C6 S1 C7 88.99(4)
C10 S2 C11 92.36(4)
C7 N1 C1 109.85(8)
C10 N3 C19 131.28(8)
C10 N3 H1N3 112.8(10)
C19 N3 H1N3 114.3(10)
N1 C1 C2 124.79(9)
N1 C1 C6 115.30(8)
C2 C1 C6 119.91(9)
C3 C2 C1 118.21(10)
C3 C2 H2A 120.9
C1 C2 H2A 120.9
C2 C3 C4 121.36(10)
C2 C3 H3A 119.3
C4 C3 H3A 119.3
C5 C4 C3 121.52(9)
C5 C4 H4A 119.2
C3 C4 H4A 119.2
C4 C5 C6 117.25(10)
C4 C5 H5A 121.4
C6 C5 H5A 121.4
C5 C6 C1 121.74(9)
C5 C6 S1 128.84(8)
C1 C6 S1 109.42(7)
N1 C7 C8 124.12(8)
N1 C7 S1 116.43(7)
C8 C7 S1 119.28(6)
C11 C8 C9 112.19(8)
C11 C8 C7 125.47(8)
C9 C8 C7 122.34(8)
C10 C9 C25 121.30(8)
C10 C9 C8 113.63(8)
C25 C9 C8 124.94(8)
N3 C10 C9 122.87(8)
N3 C10 S2 126.75(7)
C9 C10 S2 110.35(6)
C8 C11 C12 132.25(8)
C8 C11 S2 111.44(6)
C12 C11 S2 116.21(6)
O1 C12 C11 120.03(8)
O1 C12 C13 121.52(8)
C11 C12 C13 118.41(8)
C18 C13 C14 119.68(8)
C18 C13 C12 120.18(8)
C14 C13 C12 120.13(8)
C15 C14 C13 120.15(9)
C15 C14 H14A 119.9
C13 C14 H14A 119.9
C16 C15 C14 118.89(9)
C16 C15 H15A 120.6
C14 C15 H15A 120.6
C15 C16 C17 122.13(9)
C15 C16 Cl1 119.51(7)
C17 C16 Cl1 118.35(8)
C18 C17 C16 118.27(9)
C18 C17 H17A 120.9
C16 C17 H17A 120.9
C17 C18 C13 120.84(8)
C17 C18 H18A 119.6
C13 C18 H18A 119.6
C24 C19 C20 119.73(8)
C24 C19 N3 124.30(8)
C20 C19 N3 115.94(8)
C21 C20 C19 120.18(8)
C21 C20 H20A 119.9
C19 C20 H20A 119.9
C20 C21 C22 120.36(8)
C20 C21 H21A 119.8
C22 C21 H21A 119.8
C23 C22 C21 119.06(8)
C23 C22 H22A 120.5
C21 C22 H22A 120.5
C22 C23 C24 121.31(9)
C22 C23 H23A 119.3
C24 C23 H23A 119.3
C23 C24 C19 119.31(8)
C23 C24 H24A 120.3
C19 C24 H24A 120.3
N2 C25 C9 177.03(10)

loop_
_geom_bond_atom_site_label_1
_geom_bond_atom_site_label_2
_geom_bond_distance
Cl1 C16 1.7418(10)
S1 C6 1.7252(10)
S1 C7 1.7477(9)
S2 C10 1.7266(9)
S2 C11 1.7444(9)
O1 C12 1.2294(11)
N1 C7 1.3016(11)
N1 C1 1.3896(11)
N2 C25 1.1543(12)
N3 C10 1.3517(11)
N3 C19 1.4098(11)
N3 H1N3 0.864(16)
C1 C2 1.4016(13)
C1 C6 1.4086(13)
C2 C3 1.3856(14)
C2 H2A 0.9500
C3 C4 1.4008(17)
C3 H3A 0.9500
C4 C5 1.3839(16)
C4 H4A 0.9500
C5 C6 1.4025(13)
C5 H5A 0.9500
C7 C8 1.4681(12)
C8 C11 1.3817(12)
C8 C9 1.4209(12)
C9 C10 1.4017(12)
C9 C25 1.4188(12)
C11 C12 1.4754(12)
C12 C13 1.4923(12)
C13 C18 1.3963(13)
C13 C14 1.3975(12)
C14 C15 1.3900(14)
C14 H14A 0.9500
C15 C16 1.3895(14)
C15 H15A 0.9500
C16 C17 1.3899(13)
C17 C18 1.3889(13)
C17 H17A 0.9500
C18 H18A 0.9500
C19 C24 1.3943(12)
C19 C20 1.4046(12)
C20 C21 1.3876(12)
C20 H20A 0.9500
C21 C22 1.3967(14)
C21 H21A 0.9500
C22 C23 1.3908(13)
C22 H22A 0.9500
C23 C24 1.3940(12)
C23 H23A 0.9500
C24 H24A 0.9500

loop_
_geom_hbond_atom_site_label_D
_geom_hbond_atom_site_label_H
_geom_hbond_atom_site_label_A
_geom_hbond_site_symmetry_A
_geom_hbond_distance_DH
_geom_hbond_distance_HA
_geom_hbond_distance_DA
_geom_hbond_angle_DHA
_geom_hbond_publ_flag
N3 H1N3 N2 2_665 0.862(15) 2.163(15) 2.9558(12) 152.7(13) yes
C17 H17A O1 1_655 0.95 2.60 3.3496(14) 136 yes
C24 H24A S2 . 0.95 2.49 3.1719(9) 128 yes

loop_
_geom_torsion_atom_site_label_1
_geom_torsion_atom_site_label_2
_geom_torsion_atom_site_label_3
_geom_torsion_atom_site_label_4
_geom_torsion
C7 N1 C1 C2 -178.49(9)
C7 N1 C1 C6 0.68(11)
N1 C1 C2 C3 179.78(9)
C6 C1 C2 C3 0.65(15)
C1 C2 C3 C4 -0.30(16)
C2 C3 C4 C5 -0.25(17)
C3 C4 C5 C6 0.44(16)
C4 C5 C6 C1 -0.08(15)
C4 C5 C6 S1 -179.66(8)
N1 C1 C6 C5 -179.68(9)
C2 C1 C6 C5 -0.46(14)
N1 C1 C6 S1 -0.03(10)
C2 C1 C6 S1 179.18(8)
C7 S1 C6 C5 179.18(10)
C7 S1 C6 C1 -0.44(7)
C1 N1 C7 C8 174.18(8)
C1 N1 C7 S1 -1.05(10)
C6 S1 C7 N1 0.90(8)
C6 S1 C7 C8 -174.57(7)
N1 C7 C8 C11 -44.54(14)
S1 C7 C8 C11 130.56(8)
N1 C7 C8 C9 135.44(10)
S1 C7 C8 C9 -49.46(11)
C11 C8 C9 C10 0.11(11)
C7 C8 C9 C10 -179.88(8)
C11 C8 C9 C25 175.87(9)
C7 C8 C9 C25 -4.11(14)
C19 N3 C10 C9 177.25(9)
C19 N3 C10 S2 -4.70(14)
C25 C9 C10 N3 3.59(14)
C8 C9 C10 N3 179.53(8)
C25 C9 C10 S2 -174.74(7)
C8 C9 C10 S2 1.20(10)
C11 S2 C10 N3 -179.90(8)
C11 S2 C10 C9 -1.66(7)
C9 C8 C11 C12 175.01(9)
C7 C8 C11 C12 -5.01(16)
C9 C8 C11 S2 -1.36(10)
C7 C8 C11 S2 178.62(7)
C10 S2 C11 C8 1.75(7)
C10 S2 C11 C12 -175.25(7)
C8 C11 C12 O1 158.84(10)
S2 C11 C12 O1 -24.93(12)
C8 C11 C12 C13 -23.68(15)
S2 C11 C12 C13 152.55(7)
O1 C12 C13 C18 134.78(10)
C11 C12 C13 C18 -42.66(13)
O1 C12 C13 C14 -44.25(14)
C11 C12 C13 C14 138.31(9)
C18 C13 C14 C15 2.09(15)
C12 C13 C14 C15 -178.87(9)
C13 C14 C15 C16 -1.14(15)
C14 C15 C16 C17 -0.60(16)
C14 C15 C16 Cl1 178.87(8)
C15 C16 C17 C18 1.34(16)
Cl1 C16 C17 C18 -178.14(8)
C16 C17 C18 C13 -0.35(14)
C14 C13 C18 C17 -1.34(14)
C12 C13 C18 C17 179.63(9)
C10 N3 C19 C24 -11.48(15)
C10 N3 C19 C20 170.28(9)
C24 C19 C20 C21 2.20(13)
N3 C19 C20 C21 -179.48(8)
C19 C20 C21 C22 -0.31(14)
C20 C21 C22 C23 -1.52(14)
C21 C22 C23 C24 1.51(14)
C22 C23 C24 C19 0.36(13)
C20 C19 C24 C23 -2.20(13)
N3 C19 C24 C23 179.61(8)

loop_
_cod_related_entry_id
_cod_related_entry_database
_cod_related_entry_code
1 ChemSpider 30657970
